data_7233439
loop_
_publ_author_name
'Xiao-Chen Shan'
'Fei-Long Jiang'
'Lian Chen'
'Ming-Yan Wu'
'Jie Pan'
'Xiu-Yan Wan'
'Mao-Chun Hong'

_publ_section_title
;
 Using cuprophilicity as a multi-responsive chromophore switching color in
 response to temperature, mechanical force and solvent vapors
;
_journal_name_full 'Journal of Materials Chemistry C'
_journal_page_first 4339
_journal_page_last 4349
_journal_paper_doi 10.1039/C3TC30482E
_journal_volume 1
_journal_year 2013
_chemical_formula_moiety 4(C20H20N1P1Cu1I1)
_chemical_formula_sum 'C80 H80 Cu4 I4 N4 P4'
_chemical_formula_weight 1983.12
_space_group_IT_number 2
_space_group_name_Hall '-P 1'
_space_group_name_H-M_alt 'P -1'
_symmetry_cell_setting triclinic
_symmetry_space_group_name_H-M 'P -1'
_atom_sites_solution_hydrogens geom
_atom_sites_solution_primary direct
_atom_sites_solution_secondary difmap
_cell_angle_alpha 88.714(6)
_cell_angle_beta 85.179(6)
_cell_angle_gamma 81.898(5)
_cell_formula_units_Z 2
_cell_length_a 15.5322(5)
_cell_length_b 15.6498(5)
_cell_length_c 17.2181(9)
_cell_measurement_reflns_used 10781
_cell_measurement_temperature 293(2)
_cell_measurement_theta_max 27.4934
_cell_measurement_theta_min 2.6246
_cell_volume 4128.6(3)
_computing_cell_refinement 'CrystalClear (Rigaku Inc., 2007)'
_computing_data_collection 'CrystalClear (Rigaku Inc., 2007)'
_computing_data_reduction 'CrystalClear (Rigaku Inc., 2007)'
_computing_molecular_graphics 'Bruker SHELXTL'
_computing_publication_material 'Bruker SHELXTL'
_computing_structure_refinement 'SHELXL-97 (Sheldrick, 1997)'
_computing_structure_solution 'SHELXS-97 (Sheldrick, 1990)'
_diffrn_ambient_temperature 293(2)
_diffrn_measured_fraction_theta_full 0.991
_diffrn_measured_fraction_theta_max 0.991
_diffrn_measurement_device_type 'Rigaku Mercury CCD area-detector'
_diffrn_measurement_method \w
_diffrn_radiation_monochromator graphite
_diffrn_radiation_source 'fine-focus sealed tube'
_diffrn_radiation_type MoK\a
_diffrn_radiation_wavelength 0.71073
_diffrn_reflns_av_R_equivalents 0.0228
_diffrn_reflns_av_sigmaI/netI 0.0295
_diffrn_reflns_limit_h_max 19
_diffrn_reflns_limit_h_min -20
_diffrn_reflns_limit_k_max 20
_diffrn_reflns_limit_k_min -20
_diffrn_reflns_limit_l_max 22
_diffrn_reflns_limit_l_min -22
_diffrn_reflns_number 43677
_diffrn_reflns_theta_full 27.48
_diffrn_reflns_theta_max 27.48
_diffrn_reflns_theta_min 2.37
_exptl_absorpt_coefficient_mu 2.632
_exptl_absorpt_correction_T_max 0.4191
_exptl_absorpt_correction_T_min 0.3528
_exptl_absorpt_correction_type multi-scan
_exptl_absorpt_process_details '(CrystalClear; Rigaku, 2000)'
_exptl_crystal_colour Colorless
_exptl_crystal_density_diffrn 1.595
_exptl_crystal_density_method 'not measured'
_exptl_crystal_description Prism
_exptl_crystal_F_000 1952
_exptl_crystal_size_max 0.50
_exptl_crystal_size_mid 0.40
_exptl_crystal_size_min 0.40
_refine_diff_density_max 1.518
_refine_diff_density_min -0.924
_refine_diff_density_rms 0.090
_refine_ls_extinction_method SHELXL
_refine_ls_goodness_of_fit_ref 0.997
_refine_ls_hydrogen_treatment constr
_refine_ls_matrix_type full
_refine_ls_number_parameters 873
_refine_ls_number_reflns 18793
_refine_ls_number_restraints 0
_refine_ls_restrained_S_all 0.997
_refine_ls_R_factor_all 0.0483
_refine_ls_R_factor_gt 0.0403
_refine_ls_shift/su_max 0.001
_refine_ls_shift/su_mean 0.000
_refine_ls_structure_factor_coef Fsqd
_refine_ls_weighting_details 'calc w=1/[\s^2^(Fo^2^)+(0.0702P)^2^+5.0559P] where P=(Fo^2^+2Fc^2^)/3'
_refine_ls_weighting_scheme calc
_refine_ls_wR_factor_gt 0.1179
_refine_ls_wR_factor_ref 0.1256
_reflns_number_gt 16128
_reflns_number_total 18793
_reflns_threshold_expression >2sigma(I)
_cod_data_source_file 1000001.cif
_cod_data_source_block PCOD1000001
_cod_depositor_comments
;
The following automatic conversions were performed:

data item '_exptl_absorpt_correction_type' value 'Multi-scan' was
changed to 'multi-scan' in accordance with the built-in table derived
from the CIF Core dictionary named 'cif_core.dic' version 2.4.5 last
updated on 2014-11-21.

data item '_symmetry_cell_setting' value 'Triclinic' was changed to
'triclinic' in accordance with the built-in table derived from the
CIF Core dictionary named 'cif_core.dic' version 2.4.5 last updated
on 2014-11-21.

Automatic conversion script
Id: cif_fix_values 6909 2019-04-08 15:41:33Z antanas 
;
_cod_original_sg_symbol_H-M P-1
_cod_database_code 7233439

loop_
_symmetry_equiv_pos_as_xyz
'x, y, z'
'-x, -y, -z'

loop_
_atom_site_label
_atom_site_type_symbol
_atom_site_fract_x
_atom_site_fract_y
_atom_site_fract_z
_atom_site_U_iso_or_equiv
_atom_site_adp_type
_atom_site_occupancy
_atom_site_symmetry_multiplicity
_atom_site_calc_flag
_atom_site_refinement_flags
_atom_site_disorder_assembly
_atom_site_disorder_group
I3 I 0.901810(18) 0.259502(18) 0.155380(15) 0.04641(8) Uani 1 1 d . . .
I2 I 0.64125(2) 0.397391(19) 0.127369(16) 0.04936(8) Uani 1 1 d . . .
I4 I 0.736031(19) 0.360307(17) 0.353865(14) 0.04568(8) Uani 1 1 d . . .
I1 I 0.674708(18) 0.142973(17) 0.234217(16) 0.04561(8) Uani 1 1 d . . .
Cu4 Cu 0.78356(4) 0.39428(4) 0.20408(3) 0.05416(14) Uani 1 1 d . . .
Cu1 Cu 0.73958(4) 0.24237(4) 0.12037(3) 0.05838(15) Uani 1 1 d . . .
Cu2 Cu 0.62071(4) 0.31100(4) 0.26018(3) 0.05595(14) Uani 1 1 d . . .
Cu3 Cu 0.80952(4) 0.21242(4) 0.28517(3) 0.05091(13) Uani 1 1 d . . .
P3 P 0.88907(7) 0.12268(7) 0.36446(6) 0.0407(2) Uani 1 1 d . . .
P2 P 0.48519(7) 0.32340(7) 0.31974(6) 0.0458(2) Uani 1 1 d . . .
P4 P 0.82683(8) 0.52559(7) 0.20615(7) 0.0479(2) Uani 1 1 d . . .
P1 P 0.74134(8) 0.18421(8) 0.00168(7) 0.0519(3) Uani 1 1 d . . .
C41 C 0.9317(3) 0.0142(3) 0.3262(2) 0.0444(9) Uani 1 1 d . . .
C58 C 0.8332(3) 0.0201(3) 0.4920(2) 0.0458(9) Uani 1 1 d . . .
H58 H 0.8632 -0.0277 0.4655 0.055 Uiso 1 1 calc R . .
C13 C 0.6374(3) 0.1538(3) -0.0201(3) 0.0534(10) Uani 1 1 d . . .
C73 C 0.9142(3) 0.5343(3) 0.2677(3) 0.0527(10) Uani 1 1 d . . .
C47 C 0.9875(3) 0.1629(3) 0.3940(3) 0.0500(10) Uani 1 1 d . . .
C33 C 0.4677(3) 0.2448(3) 0.3969(2) 0.0473(9) Uani 1 1 d . . .
C56 C 0.7472(3) 0.0788(3) 0.6076(2) 0.0472(9) Uani 1 1 d . . .
C53 C 0.8316(3) 0.1005(3) 0.4576(2) 0.0412(8) Uani 1 1 d . . .
C57 C 0.7916(3) 0.0082(3) 0.5650(3) 0.0499(10) Uani 1 1 d . . .
H57 H 0.7931 -0.0472 0.5860 0.060 Uiso 1 1 calc R . .
C21 C 0.3980(3) 0.3109(3) 0.2581(3) 0.0550(11) Uani 1 1 d . . .
C67 C 0.7373(3) 0.6085(3) 0.2428(3) 0.0599(12) Uani 1 1 d . . .
C61 C 0.8608(3) 0.5696(3) 0.1103(3) 0.0565(11) Uani 1 1 d . . .
C48 C 1.0045(3) 0.1702(3) 0.4705(3) 0.0605(12) Uani 1 1 d . . .
H48 H 0.9660 0.1522 0.5098 0.073 Uiso 1 1 calc R . .
C36 C 0.4433(3) 0.1272(3) 0.5215(3) 0.0520(10) Uani 1 1 d . . .
C8 C 0.8435(3) 0.0333(3) 0.0418(3) 0.0631(13) Uani 1 1 d . . .
H8 H 0.8239 0.0497 0.0925 0.076 Uiso 1 1 calc R . .
C55 C 0.7452(3) 0.1602(3) 0.5724(2) 0.0518(10) Uani 1 1 d . . .
H55 H 0.7161 0.2082 0.5990 0.062 Uiso 1 1 calc R . .
C37 C 0.5251(3) 0.1522(3) 0.5006(3) 0.0525(10) Uani 1 1 d . . .
H37 H 0.5726 0.1301 0.5280 0.063 Uiso 1 1 calc R . .
C54 C 0.7853(3) 0.1709(3) 0.4989(2) 0.0485(9) Uani 1 1 d . . .
H54 H 0.7815 0.2258 0.4765 0.058 Uiso 1 1 calc R . .
C7 C 0.8188(3) 0.0867(3) -0.0195(3) 0.0589(12) Uani 1 1 d . . .
C18 C 0.6272(4) 0.0825(3) -0.0628(3) 0.0597(12) Uani 1 1 d . . .
H18 H 0.6765 0.0448 -0.0802 0.072 Uiso 1 1 calc R . .
C27 C 0.4507(3) 0.4286(3) 0.3642(3) 0.0573(11) Uani 1 1 d . . .
C46 C 1.0128(3) -0.0282(3) 0.3375(3) 0.0617(12) Uani 1 1 d . . .
H46 H 1.0497 -0.0018 0.3660 0.074 Uiso 1 1 calc R . .
C1 C 0.7689(4) 0.2580(3) -0.0780(3) 0.0611(12) Uani 1 1 d . . .
C38 C 0.5359(3) 0.2100(3) 0.4391(3) 0.0507(10) Uani 1 1 d . . .
H38 H 0.5910 0.2255 0.4261 0.061 Uiso 1 1 calc R . .
C17 C 0.5464(4) 0.0656(3) -0.0803(3) 0.0653(14) Uani 1 1 d . . .
H17 H 0.5425 0.0170 -0.1092 0.078 Uiso 1 1 calc R . .
C42 C 0.8777(4) -0.0266(3) 0.2835(4) 0.0699(14) Uani 1 1 d . . .
H42 H 0.8224 0.0011 0.2744 0.084 Uiso 1 1 calc R . .
C35 C 0.3739(3) 0.1627(3) 0.4781(3) 0.0579(12) Uani 1 1 d . . .
H35 H 0.3185 0.1476 0.4906 0.070 Uiso 1 1 calc R . .
C16 C 0.4700(4) 0.1198(3) -0.0558(3) 0.0623(13) Uani 1 1 d . . .
C34 C 0.3866(3) 0.2190(3) 0.4179(3) 0.0557(11) Uani 1 1 d . . .
H34 H 0.3395 0.2410 0.3900 0.067 Uiso 1 1 calc R . .
C78 C 0.9613(4) 0.4604(3) 0.2956(3) 0.0643(13) Uani 1 1 d . . .
H78 H 0.9494 0.4071 0.2801 0.077 Uiso 1 1 calc R . .
C32 C 0.4130(4) 0.4379(5) 0.4394(4) 0.0856(19) Uani 1 1 d . . .
H32 H 0.4021 0.3894 0.4688 0.103 Uiso 1 1 calc R . .
C74 C 0.9354(4) 0.6129(3) 0.2929(3) 0.0650(13) Uani 1 1 d . . .
H74 H 0.9049 0.6644 0.2758 0.078 Uiso 1 1 calc R . .
C44 C 0.9890(4) -0.1485(3) 0.2658(3) 0.0719(15) Uani 1 1 d . . .
H44 H 1.0087 -0.2025 0.2445 0.086 Uiso 1 1 calc R . .
C14 C 0.5614(4) 0.2053(4) 0.0074(4) 0.0771(17) Uani 1 1 d . . .
H14 H 0.5657 0.2524 0.0381 0.093 Uiso 1 1 calc R . .
C62 C 0.8667(5) 0.5176(4) 0.0466(3) 0.0813(18) Uani 1 1 d . . .
H62 H 0.8527 0.4619 0.0531 0.098 Uiso 1 1 calc R . .
C76 C 1.0467(4) 0.5410(3) 0.3715(3) 0.0639(13) Uani 1 1 d . . .
C45 C 1.0413(4) -0.1097(4) 0.3074(4) 0.0737(15) Uani 1 1 d . . .
H45 H 1.0966 -0.1375 0.3162 0.088 Uiso 1 1 calc R . .
C9 C 0.8970(4) -0.0440(4) 0.0290(4) 0.0795(17) Uani 1 1 d . . .
H9 H 0.9121 -0.0800 0.0708 0.095 Uiso 1 1 calc R . .
C77 C 1.0257(4) 0.4629(3) 0.3458(4) 0.0720(16) Uani 1 1 d . . .
H77 H 1.0559 0.4113 0.3629 0.086 Uiso 1 1 calc R . .
C75 C 1.0000(4) 0.6159(3) 0.3423(3) 0.0696(14) Uani 1 1 d . . .
H75 H 1.0130 0.6693 0.3567 0.084 Uiso 1 1 calc R . .
C49 C 1.0779(4) 0.2040(4) 0.4907(4) 0.0770(17) Uani 1 1 d . . .
H49 H 1.0888 0.2078 0.5427 0.092 Uiso 1 1 calc R . .
C15 C 0.4797(4) 0.1895(4) -0.0090(4) 0.0838(19) Uani 1 1 d . . .
H15 H 0.4305 0.2254 0.0112 0.101 Uiso 1 1 calc R . .
C52 C 1.0445(3) 0.1910(4) 0.3358(4) 0.0706(15) Uani 1 1 d . . .
H52 H 1.0340 0.1875 0.2837 0.085 Uiso 1 1 calc R . .
C26 C 0.3233(4) 0.3687(5) 0.2537(4) 0.0843(18) Uani 1 1 d . . .
H26 H 0.3163 0.4196 0.2818 0.101 Uiso 1 1 calc R . .
C66 C 0.8832(5) 0.6498(4) 0.0980(4) 0.095(2) Uani 1 1 d . . .
H66 H 0.8803 0.6865 0.1401 0.114 Uiso 1 1 calc R . .
C43 C 0.9056(5) -0.1079(4) 0.2545(4) 0.0830(18) Uani 1 1 d . . .
H43 H 0.8685 -0.1357 0.2273 0.100 Uiso 1 1 calc R . .
C50 C 1.1341(4) 0.2316(4) 0.4319(6) 0.089(2) Uani 1 1 d . . .
H50 H 1.1830 0.2549 0.4444 0.107 Uiso 1 1 calc R . .
C22 C 0.4036(4) 0.2366(4) 0.2167(4) 0.0809(17) Uani 1 1 d . . .
H22 H 0.4529 0.1956 0.2187 0.097 Uiso 1 1 calc R . .
C23 C 0.3375(5) 0.2207(5) 0.1715(4) 0.095(2) Uani 1 1 d . . .
H23 H 0.3432 0.1690 0.1448 0.113 Uiso 1 1 calc R . .
C12 C 0.8515(4) 0.0617(4) -0.0945(3) 0.0752(16) Uani 1 1 d . . .
H12 H 0.8366 0.0974 -0.1366 0.090 Uiso 1 1 calc R . .
C68 C 0.6790(4) 0.6480(5) 0.1933(4) 0.0877(19) Uani 1 1 d . . .
H68 H 0.6853 0.6347 0.1406 0.105 Uiso 1 1 calc R . .
N3 N 0.7060(3) 0.0689(3) 0.6805(2) 0.0696(12) Uani 1 1 d . . .
N2 N 0.4309(3) 0.0693(3) 0.5816(3) 0.0728(13) Uani 1 1 d . . .
N1 N 0.3892(4) 0.1052(4) -0.0744(3) 0.0829(15) Uani 1 1 d . . .
N4 N 1.1112(4) 0.5444(3) 0.4206(4) 0.0968(19) Uani 1 1 d . . .
C40 C 0.5016(4) 0.0319(4) 0.6258(3) 0.0771(16) Uani 1 1 d . . .
H40A H 0.5527 0.0158 0.5911 0.116 Uiso 1 1 calc R . .
H40B H 0.4858 -0.0184 0.6533 0.116 Uiso 1 1 calc R . .
H40C H 0.5134 0.0733 0.6624 0.116 Uiso 1 1 calc R . .
C28 C 0.4676(4) 0.5015(4) 0.3231(4) 0.0819(18) Uani 1 1 d . . .
H28 H 0.4952 0.4965 0.2730 0.098 Uiso 1 1 calc R . .
C11 C 0.9054(5) -0.0149(4) -0.1073(4) 0.087(2) Uani 1 1 d . . .
H11 H 0.9267 -0.0308 -0.1578 0.105 Uiso 1 1 calc R . .
C59 C 0.7112(5) -0.0149(4) 0.7177(3) 0.089(2) Uani 1 1 d . . .
H59A H 0.6863 -0.0535 0.6863 0.133 Uiso 1 1 calc R . .
H59B H 0.6794 -0.0100 0.7681 0.133 Uiso 1 1 calc R . .
H59C H 0.7711 -0.0371 0.7235 0.133 Uiso 1 1 calc R . .
C10 C 0.9280(4) -0.0679(4) -0.0460(5) 0.087(2) Uani 1 1 d . . .
H10 H 0.9642 -0.1199 -0.0548 0.105 Uiso 1 1 calc R . .
C51 C 1.1186(4) 0.2250(4) 0.3569(5) 0.086(2) Uani 1 1 d . . .
H51 H 1.1574 0.2432 0.3180 0.103 Uiso 1 1 calc R . .
C64 C 0.9135(4) 0.6273(6) -0.0366(5) 0.100(3) Uani 1 1 d . . .
H64 H 0.9300 0.6473 -0.0862 0.121 Uiso 1 1 calc R . .
C2 C 0.8508(4) 0.2836(5) -0.0839(4) 0.0851(18) Uani 1 1 d . . .
H2 H 0.8911 0.2618 -0.0489 0.102 Uiso 1 1 calc R . .
C39 C 0.3432(5) 0.0529(6) 0.6073(4) 0.109(3) Uani 1 1 d . . .
H39A H 0.3092 0.1054 0.6263 0.164 Uiso 1 1 calc R . .
H39B H 0.3459 0.0102 0.6483 0.164 Uiso 1 1 calc R . .
H39C H 0.3167 0.0323 0.5643 0.164 Uiso 1 1 calc R . .
C30 C 0.4048(6) 0.5909(6) 0.4311(6) 0.115(3) Uani 1 1 d . . .
H30 H 0.3883 0.6450 0.4531 0.138 Uiso 1 1 calc R . .
C72 C 0.7245(5) 0.6267(4) 0.3222(4) 0.0851(18) Uani 1 1 d . . .
H72 H 0.7625 0.5985 0.3565 0.102 Uiso 1 1 calc R . .
C19 C 0.3814(5) 0.0364(5) -0.1271(4) 0.099(2) Uani 1 1 d . . .
H19A H 0.4152 0.0443 -0.1754 0.149 Uiso 1 1 calc R . .
H19B H 0.3213 0.0375 -0.1368 0.149 Uiso 1 1 calc R . .
H19C H 0.4026 -0.0181 -0.1041 0.149 Uiso 1 1 calc R . .
C60 C 0.6731(5) 0.1419(4) 0.7268(3) 0.089(2) Uani 1 1 d . . .
H60A H 0.7189 0.1760 0.7324 0.134 Uiso 1 1 calc R . .
H60B H 0.6515 0.1231 0.7773 0.134 Uiso 1 1 calc R . .
H60C H 0.6265 0.1760 0.7022 0.134 Uiso 1 1 calc R . .
C6 C 0.7108(6) 0.2918(5) -0.1284(4) 0.098(2) Uani 1 1 d . . .
H6 H 0.6554 0.2751 -0.1252 0.117 Uiso 1 1 calc R . .
C70 C 0.6005(6) 0.7298(5) 0.3000(6) 0.113(3) Uani 1 1 d . . .
H70 H 0.5569 0.7734 0.3181 0.136 Uiso 1 1 calc R . .
C3 C 0.8729(6) 0.3407(5) -0.1406(5) 0.107(3) Uani 1 1 d . . .
H3 H 0.9284 0.3572 -0.1439 0.129 Uiso 1 1 calc R . .
C24 C 0.2667(5) 0.2775(6) 0.1657(4) 0.101(2) Uani 1 1 d . . .
H24 H 0.2239 0.2668 0.1339 0.121 Uiso 1 1 calc R . .
C63 C 0.8928(6) 0.5456(6) -0.0269(4) 0.109(3) Uani 1 1 d . . .
H63 H 0.8963 0.5093 -0.0694 0.131 Uiso 1 1 calc R . .
C25 C 0.2573(5) 0.3524(6) 0.2073(5) 0.109(3) Uani 1 1 d . . .
H25 H 0.2072 0.3923 0.2048 0.131 Uiso 1 1 calc R . .
C65 C 0.9101(6) 0.6786(5) 0.0246(5) 0.106(3) Uani 1 1 d . . .
H65 H 0.9259 0.7336 0.0180 0.127 Uiso 1 1 calc R . .
C80 C 1.1494(6) 0.4680(5) 0.4583(5) 0.115(3) Uani 1 1 d . . .
H80A H 1.1043 0.4405 0.4859 0.172 Uiso 1 1 calc R . .
H80B H 1.1886 0.4827 0.4944 0.172 Uiso 1 1 calc R . .
H80C H 1.1809 0.4293 0.4200 0.172 Uiso 1 1 calc R . .
C31 C 0.3914(6) 0.5191(6) 0.4713(5) 0.113(3) Uani 1 1 d . . .
H31 H 0.3668 0.5241 0.5224 0.135 Uiso 1 1 calc R . .
C29 C 0.4437(6) 0.5823(5) 0.3559(6) 0.109(3) Uani 1 1 d . . .
H29 H 0.4539 0.6314 0.3270 0.130 Uiso 1 1 calc R . .
C79 C 1.1334(6) 0.6255(5) 0.4445(6) 0.131(4) Uani 1 1 d . . .
H79A H 1.1159 0.6695 0.4070 0.197 Uiso 1 1 calc R . .
H79B H 1.1952 0.6206 0.4479 0.197 Uiso 1 1 calc R . .
H79C H 1.1037 0.6406 0.4945 0.197 Uiso 1 1 calc R . .
C20 C 0.3091(5) 0.1581(6) -0.0454(5) 0.107(3) Uani 1 1 d . . .
H20A H 0.2959 0.1445 0.0086 0.160 Uiso 1 1 calc R . .
H20B H 0.2621 0.1469 -0.0748 0.160 Uiso 1 1 calc R . .
H20C H 0.3162 0.2180 -0.0507 0.160 Uiso 1 1 calc R . .
C71 C 0.6552(6) 0.6867(5) 0.3498(5) 0.113(3) Uani 1 1 d . . .
H71 H 0.6460 0.6976 0.4029 0.135 Uiso 1 1 calc R . .
C4 C 0.8159(8) 0.3735(5) -0.1920(5) 0.120(3) Uani 1 1 d . . .
H4 H 0.8324 0.4107 -0.2316 0.144 Uiso 1 1 calc R . .
C69 C 0.6101(5) 0.7085(6) 0.2232(6) 0.120(3) Uani 1 1 d . . .
H69 H 0.5700 0.7348 0.1899 0.144 Uiso 1 1 calc R . .
C5 C 0.7334(8) 0.3515(6) -0.1853(5) 0.138(4) Uani 1 1 d . . .
H5 H 0.6924 0.3764 -0.2185 0.166 Uiso 1 1 calc R . .

loop_
_atom_site_aniso_label
_atom_site_aniso_U_11
_atom_site_aniso_U_22
_atom_site_aniso_U_33
_atom_site_aniso_U_23
_atom_site_aniso_U_13
_atom_site_aniso_U_12
I3 0.04431(15) 0.04894(15) 0.04416(14) -0.00071(11) 0.00676(11) -0.00631(11)
I2 0.05511(17) 0.04930(16) 0.04440(14) 0.00276(11) -0.00803(12) -0.00793(12)
I4 0.05876(17) 0.04099(14) 0.03622(13) -0.00397(10) -0.00137(11) -0.00412(12)
I1 0.04948(16) 0.03867(14) 0.04908(15) -0.00303(10) -0.00152(11) -0.00862(11)
Cu4 0.0648(4) 0.0467(3) 0.0534(3) -0.0005(2) -0.0050(3) -0.0163(3)
Cu1 0.0636(4) 0.0647(4) 0.0474(3) -0.0121(3) -0.0030(3) -0.0098(3)
Cu2 0.0526(3) 0.0555(3) 0.0567(3) -0.0010(2) 0.0109(3) -0.0056(3)
Cu3 0.0548(3) 0.0490(3) 0.0472(3) 0.0036(2) -0.0039(2) -0.0019(2)
P3 0.0410(5) 0.0394(5) 0.0408(5) 0.0019(4) -0.0017(4) -0.0044(4)
P2 0.0437(6) 0.0480(6) 0.0434(5) -0.0002(4) 0.0045(4) -0.0033(5)
P4 0.0533(6) 0.0391(5) 0.0525(6) 0.0024(4) -0.0059(5) -0.0105(5)
P1 0.0570(7) 0.0559(7) 0.0422(5) -0.0111(5) 0.0006(5) -0.0072(5)
C41 0.049(2) 0.040(2) 0.042(2) 0.0012(16) 0.0022(17) -0.0037(17)
C58 0.047(2) 0.041(2) 0.050(2) -0.0001(17) -0.0032(18) -0.0055(17)
C13 0.062(3) 0.054(3) 0.045(2) -0.0106(19) -0.003(2) -0.009(2)
C73 0.058(3) 0.041(2) 0.061(3) -0.0013(19) -0.010(2) -0.011(2)
C47 0.041(2) 0.040(2) 0.068(3) 0.0048(19) -0.0023(19) -0.0049(17)
C33 0.044(2) 0.055(2) 0.042(2) 0.0033(17) -0.0019(17) -0.0066(19)
C56 0.044(2) 0.057(3) 0.041(2) 0.0088(18) -0.0051(17) -0.0089(19)
C53 0.039(2) 0.043(2) 0.0418(19) 0.0034(16) -0.0046(15) -0.0082(16)
C57 0.054(2) 0.046(2) 0.051(2) 0.0111(18) -0.0066(19) -0.0123(19)
C21 0.056(3) 0.064(3) 0.043(2) 0.007(2) -0.0008(19) -0.007(2)
C67 0.063(3) 0.046(2) 0.070(3) 0.000(2) -0.001(2) -0.012(2)
C61 0.052(3) 0.055(3) 0.063(3) 0.011(2) -0.006(2) -0.011(2)
C48 0.054(3) 0.058(3) 0.070(3) -0.014(2) -0.011(2) -0.007(2)
C36 0.055(3) 0.056(3) 0.047(2) 0.0029(19) -0.0038(19) -0.015(2)
C8 0.062(3) 0.059(3) 0.066(3) -0.009(2) 0.009(2) -0.009(2)
C55 0.056(3) 0.051(2) 0.044(2) 0.0015(18) 0.0011(19) 0.004(2)
C37 0.046(2) 0.060(3) 0.053(2) 0.005(2) -0.0115(19) -0.009(2)
C54 0.052(2) 0.046(2) 0.045(2) 0.0011(17) 0.0003(18) -0.0027(19)
C7 0.060(3) 0.060(3) 0.057(3) -0.012(2) 0.004(2) -0.009(2)
C18 0.075(3) 0.055(3) 0.050(2) -0.013(2) 0.005(2) -0.016(2)
C27 0.049(2) 0.057(3) 0.064(3) -0.008(2) 0.002(2) 0.000(2)
C46 0.052(3) 0.057(3) 0.074(3) -0.007(2) -0.010(2) 0.002(2)
C1 0.078(3) 0.057(3) 0.047(2) -0.006(2) 0.004(2) -0.008(2)
C38 0.040(2) 0.062(3) 0.052(2) -0.002(2) -0.0007(18) -0.015(2)
C17 0.090(4) 0.060(3) 0.050(3) -0.015(2) 0.001(2) -0.029(3)
C42 0.066(3) 0.052(3) 0.091(4) -0.013(3) -0.021(3) 0.003(2)
C35 0.043(2) 0.075(3) 0.058(3) 0.015(2) -0.004(2) -0.016(2)
C16 0.073(3) 0.064(3) 0.055(3) -0.005(2) -0.010(2) -0.025(3)
C34 0.037(2) 0.075(3) 0.055(3) 0.012(2) -0.0028(18) -0.010(2)
C78 0.070(3) 0.040(2) 0.087(4) -0.005(2) -0.027(3) -0.010(2)
C32 0.088(4) 0.087(4) 0.075(4) -0.027(3) 0.017(3) 0.003(3)
C74 0.082(4) 0.042(2) 0.076(3) 0.002(2) -0.023(3) -0.016(2)
C44 0.091(4) 0.047(3) 0.069(3) -0.008(2) 0.005(3) 0.013(3)
C14 0.067(3) 0.072(4) 0.097(4) -0.042(3) -0.016(3) -0.013(3)
C62 0.109(5) 0.072(4) 0.061(3) 0.010(3) 0.008(3) -0.018(3)
C76 0.066(3) 0.058(3) 0.072(3) -0.004(2) -0.020(3) -0.015(2)
C45 0.060(3) 0.067(3) 0.087(4) -0.012(3) 0.000(3) 0.012(3)
C9 0.071(4) 0.066(3) 0.097(5) 0.002(3) 0.007(3) 0.000(3)
C77 0.069(3) 0.045(3) 0.106(4) -0.004(3) -0.036(3) -0.006(2)
C75 0.089(4) 0.048(3) 0.079(4) -0.002(2) -0.025(3) -0.023(3)
C49 0.057(3) 0.064(3) 0.112(5) -0.028(3) -0.022(3) -0.003(3)
C15 0.066(3) 0.075(4) 0.114(5) -0.039(4) -0.018(3) -0.009(3)
C52 0.051(3) 0.067(3) 0.093(4) 0.024(3) -0.001(3) -0.011(2)
C26 0.072(4) 0.083(4) 0.096(5) -0.001(3) -0.025(3) 0.004(3)
C66 0.126(6) 0.078(4) 0.092(5) 0.028(4) -0.020(4) -0.048(4)
C43 0.100(5) 0.052(3) 0.099(5) -0.020(3) -0.030(4) -0.004(3)
C50 0.050(3) 0.052(3) 0.169(8) -0.001(4) -0.027(4) -0.010(2)
C22 0.083(4) 0.088(4) 0.072(4) -0.011(3) -0.021(3) -0.003(3)
C23 0.109(6) 0.102(5) 0.080(4) -0.008(4) -0.028(4) -0.026(5)
C12 0.086(4) 0.077(4) 0.057(3) -0.014(3) 0.013(3) 0.000(3)
C68 0.076(4) 0.096(5) 0.084(4) -0.006(4) -0.010(3) 0.016(4)
N3 0.082(3) 0.074(3) 0.048(2) 0.010(2) 0.010(2) -0.007(2)
N2 0.067(3) 0.087(3) 0.070(3) 0.032(2) -0.018(2) -0.029(2)
N1 0.090(4) 0.083(3) 0.087(3) -0.015(3) -0.025(3) -0.041(3)
N4 0.111(4) 0.066(3) 0.126(5) -0.005(3) -0.070(4) -0.018(3)
C40 0.096(4) 0.070(4) 0.069(3) 0.015(3) -0.026(3) -0.016(3)
C28 0.086(4) 0.056(3) 0.097(4) -0.003(3) 0.019(3) 0.000(3)
C11 0.095(5) 0.080(4) 0.078(4) -0.030(3) 0.031(3) 0.000(4)
C59 0.111(5) 0.091(4) 0.059(3) 0.024(3) 0.014(3) -0.011(4)
C10 0.074(4) 0.059(3) 0.120(6) -0.019(4) 0.024(4) 0.002(3)
C51 0.051(3) 0.068(4) 0.137(6) 0.032(4) 0.000(4) -0.013(3)
C64 0.072(4) 0.143(7) 0.089(5) 0.054(5) -0.007(4) -0.031(4)
C2 0.079(4) 0.094(5) 0.078(4) 0.008(3) 0.018(3) -0.018(3)
C39 0.086(5) 0.154(7) 0.098(5) 0.063(5) -0.013(4) -0.061(5)
C30 0.103(6) 0.080(5) 0.157(8) -0.056(6) -0.023(6) 0.019(4)
C72 0.094(5) 0.084(4) 0.072(4) -0.011(3) 0.008(3) -0.004(4)
C19 0.119(6) 0.107(5) 0.089(5) -0.023(4) -0.025(4) -0.059(5)
C60 0.113(5) 0.090(5) 0.058(3) 0.000(3) 0.020(3) -0.005(4)
C6 0.111(6) 0.090(5) 0.100(5) 0.024(4) -0.024(4) -0.032(4)
C70 0.106(6) 0.077(5) 0.140(8) -0.012(5) 0.026(5) 0.023(4)
C3 0.106(6) 0.097(6) 0.112(6) 0.004(5) 0.037(5) -0.020(5)
C24 0.093(5) 0.131(7) 0.086(5) 0.007(5) -0.042(4) -0.023(5)
C63 0.138(7) 0.115(6) 0.073(4) 0.018(4) 0.015(4) -0.025(5)
C25 0.086(5) 0.130(7) 0.111(6) 0.026(5) -0.038(4) 0.002(5)
C65 0.130(7) 0.096(5) 0.104(6) 0.042(5) -0.028(5) -0.060(5)
C80 0.114(6) 0.093(5) 0.149(7) 0.008(5) -0.077(6) -0.017(5)
C31 0.113(6) 0.115(7) 0.099(5) -0.056(5) 0.011(5) 0.015(5)
C29 0.109(6) 0.057(4) 0.158(8) -0.010(4) -0.014(6) -0.002(4)
C79 0.145(8) 0.092(5) 0.172(9) -0.025(5) -0.099(7) -0.014(5)
C20 0.077(5) 0.121(6) 0.131(7) -0.020(5) -0.034(4) -0.024(4)
C71 0.134(7) 0.093(5) 0.097(5) -0.022(4) 0.029(5) 0.015(5)
C4 0.177(10) 0.084(5) 0.096(6) 0.015(4) 0.033(6) -0.035(6)
C69 0.091(5) 0.117(7) 0.139(8) 0.008(6) -0.014(5) 0.037(5)
C5 0.198(11) 0.127(8) 0.102(6) 0.050(6) -0.049(7) -0.054(8)

loop_
_atom_type_symbol
_atom_type_description
_atom_type_scat_dispersion_real
_atom_type_scat_dispersion_imag
_atom_type_scat_source
C C 0.0033 0.0016 'International Tables Vol C Tables 4.2.6.8 and 6.1.1.4'
H H 0.0000 0.0000 'International Tables Vol C Tables 4.2.6.8 and 6.1.1.4'
N N 0.0061 0.0033 'International Tables Vol C Tables 4.2.6.8 and 6.1.1.4'
P P 0.1023 0.0942 'International Tables Vol C Tables 4.2.6.8 and 6.1.1.4'
Cu Cu 0.3201 1.2651 'International Tables Vol C Tables 4.2.6.8 and 6.1.1.4'
I I -0.4742 1.8119 'International Tables Vol C Tables 4.2.6.8 and 6.1.1.4'

loop_
_geom_angle_atom_site_label_1
_geom_angle_atom_site_label_2
_geom_angle_atom_site_label_3
_geom_angle
_geom_angle_site_symmetry_1
_geom_angle_site_symmetry_3
Cu1 I3 Cu4 67.615(19) . .
Cu1 I3 Cu3 70.904(19) . .
Cu4 I3 Cu3 71.019(19) . .
Cu2 I2 Cu4 70.90(2) . .
Cu2 I2 Cu1 69.27(2) . .
Cu4 I2 Cu1 68.24(2) . .
Cu4 I4 Cu3 71.341(19) . .
Cu4 I4 Cu2 69.671(19) . .
Cu3 I4 Cu2 72.090(19) . .
Cu2 I1 Cu1 68.594(19) . .
Cu2 I1 Cu3 72.18(2) . .
Cu1 I1 Cu3 70.724(19) . .
P4 Cu4 I2 111.63(4) . .
P4 Cu4 I4 104.35(4) . .
I2 Cu4 I4 106.40(2) . .
P4 Cu4 I3 118.35(4) . .
I2 Cu4 I3 109.31(2) . .
I4 Cu4 I3 105.87(2) . .
P4 Cu4 Cu1 152.26(4) . .
I2 Cu4 Cu1 56.120(18) . .
I4 Cu4 Cu1 103.15(2) . .
I3 Cu4 Cu1 56.144(18) . .
P1 Cu1 I2 110.80(4) . .
P1 Cu1 I3 111.14(4) . .
I2 Cu1 I3 108.95(2) . .
P1 Cu1 I1 112.14(4) . .
I2 Cu1 I1 107.50(2) . .
I3 Cu1 I1 106.11(2) . .
P1 Cu1 Cu4 143.47(4) . .
I2 Cu1 Cu4 55.645(18) . .
I3 Cu1 Cu4 56.241(18) . .
I1 Cu1 Cu4 104.39(2) . .
P1 Cu1 Cu2 143.51(4) . .
I2 Cu1 Cu2 54.923(18) . .
I3 Cu1 Cu2 105.35(2) . .
I1 Cu1 Cu2 55.518(17) . .
Cu4 Cu1 Cu2 61.52(2) . .
P2 Cu2 I2 116.89(4) . .
P2 Cu2 I1 107.81(4) . .
I2 Cu2 I1 108.68(2) . .
P2 Cu2 I4 111.72(4) . .
I2 Cu2 I4 106.10(2) . .
I1 Cu2 I4 104.98(2) . .
P2 Cu2 Cu1 146.04(4) . .
I2 Cu2 Cu1 55.807(18) . .
I1 Cu2 Cu1 55.888(18) . .
I4 Cu2 Cu1 101.73(2) . .
P3 Cu3 I4 113.30(3) . .
P3 Cu3 I3 113.73(3) . .
I4 Cu3 I3 105.74(2) . .
P3 Cu3 I1 112.88(4) . .
I4 Cu3 I1 104.90(2) . .
I3 Cu3 I1 105.50(2) . .
C53 P3 C47 102.6(2) . .
C53 P3 C41 103.64(18) . .
C47 P3 C41 103.3(2) . .
C53 P3 Cu3 114.41(14) . .
C47 P3 Cu3 114.71(14) . .
C41 P3 Cu3 116.45(14) . .
C33 P2 C27 105.4(2) . .
C33 P2 C21 101.5(2) . .
C27 P2 C21 103.8(2) . .
C33 P2 Cu2 115.68(15) . .
C27 P2 Cu2 112.80(17) . .
C21 P2 Cu2 116.20(15) . .
C73 P4 C61 106.2(2) . .
C73 P4 C67 104.6(2) . .
C61 P4 C67 102.6(2) . .
C73 P4 Cu4 115.38(15) . .
C61 P4 Cu4 115.16(17) . .
C67 P4 Cu4 111.73(16) . .
C13 P1 C7 103.6(2) . .
C13 P1 C1 104.6(2) . .
C7 P1 C1 103.1(2) . .
C13 P1 Cu1 114.05(15) . .
C7 P1 Cu1 117.11(17) . .
C1 P1 Cu1 112.92(16) . .
C46 C41 C42 118.1(4) . .
C46 C41 P3 124.0(4) . .
C42 C41 P3 117.8(3) . .
C53 C58 C57 122.0(4) . .
C18 C13 C14 116.3(5) . .
C18 C13 P1 125.2(4) . .
C14 C13 P1 118.5(4) . .
C78 C73 C74 116.3(5) . .
C78 C73 P4 119.6(3) . .
C74 C73 P4 124.1(4) . .
C48 C47 C52 118.8(5) . .
C48 C47 P3 123.3(4) . .
C52 C47 P3 117.8(4) . .
C38 C33 C34 117.0(4) . .
C38 C33 P2 119.9(3) . .
C34 C33 P2 123.1(3) . .
N3 C56 C55 120.9(4) . .
N3 C56 C57 122.0(4) . .
C55 C56 C57 117.1(4) . .
C58 C53 C54 117.4(4) . .
C58 C53 P3 124.9(3) . .
C54 C53 P3 117.7(3) . .
C58 C57 C56 120.8(4) . .
C22 C21 C26 116.6(5) . .
C22 C21 P2 118.5(4) . .
C26 C21 P2 124.7(4) . .
C68 C67 C72 119.5(6) . .
C68 C67 P4 120.3(5) . .
C72 C67 P4 120.1(5) . .
C66 C61 C62 116.9(6) . .
C66 C61 P4 124.6(5) . .
C62 C61 P4 118.4(4) . .
C47 C48 C49 121.7(6) . .
N2 C36 C37 121.7(4) . .
N2 C36 C35 121.0(4) . .
C37 C36 C35 117.3(4) . .
C7 C8 C9 120.9(5) . .
C54 C55 C56 121.5(4) . .
C38 C37 C36 120.4(4) . .
C55 C54 C53 121.1(4) . .
C8 C7 C12 118.2(5) . .
C8 C7 P1 118.3(4) . .
C12 C7 P1 123.5(4) . .
C17 C18 C13 122.0(5) . .
C28 C27 C32 118.3(5) . .
C28 C27 P2 119.0(4) . .
C32 C27 P2 122.5(5) . .
C41 C46 C45 121.5(5) . .
C6 C1 C2 118.8(6) . .
C6 C1 P1 122.5(5) . .
C2 C1 P1 118.6(5) . .
C33 C38 C37 122.1(4) . .
C18 C17 C16 121.6(4) . .
C43 C42 C41 120.3(5) . .
C34 C35 C36 120.9(4) . .
N1 C16 C17 122.4(5) . .
N1 C16 C15 121.1(6) . .
C17 C16 C15 116.4(5) . .
C35 C34 C33 122.3(4) . .
C73 C78 C77 122.2(5) . .
C27 C32 C31 120.1(7) . .
C75 C74 C73 121.8(5) . .
C45 C44 C43 120.0(5) . .
C15 C14 C13 122.6(5) . .
C61 C62 C63 121.7(7) . .
N4 C76 C75 121.5(5) . .
N4 C76 C77 122.3(5) . .
C75 C76 C77 116.1(5) . .
C44 C45 C46 120.0(5) . .
C10 C9 C8 120.0(6) . .
C78 C77 C76 121.7(5) . .
C74 C75 C76 121.8(5) . .
C50 C49 C48 118.7(6) . .
C14 C15 C16 120.8(6) . .
C47 C52 C51 119.1(6) . .
C21 C26 C25 121.2(7) . .
C61 C66 C65 122.0(7) . .
C42 C43 C44 120.0(6) . .
C51 C50 C49 120.5(6) . .
C21 C22 C23 121.7(6) . .
C24 C23 C22 121.6(7) . .
C11 C12 C7 120.9(6) . .
C67 C68 C69 119.0(7) . .
C56 N3 C60 120.6(5) . .
C56 N3 C59 120.5(5) . .
C60 N3 C59 117.6(5) . .
C36 N2 C40 121.5(5) . .
C36 N2 C39 119.7(5) . .
C40 N2 C39 118.4(5) . .
C16 N1 C19 120.0(6) . .
C16 N1 C20 122.8(5) . .
C19 N1 C20 117.2(6) . .
C76 N4 C80 120.4(5) . .
C76 N4 C79 121.3(6) . .
C80 N4 C79 117.7(6) . .
C27 C28 C29 120.4(7) . .
C10 C11 C12 120.2(6) . .
C11 C10 C9 119.9(6) . .
C50 C51 C52 121.3(6) . .
C65 C64 C63 120.2(7) . .
C3 C2 C1 120.5(7) . .
C31 C30 C29 118.3(7) . .
C71 C72 C67 119.9(7) . .
C1 C6 C5 120.3(8) . .
C71 C70 C69 119.3(7) . .
C4 C3 C2 121.1(8) . .
C23 C24 C25 118.9(7) . .
C64 C63 C62 119.3(8) . .
C24 C25 C26 120.0(7) . .
C64 C65 C66 119.9(7) . .
C30 C31 C32 122.2(8) . .
C30 C29 C28 120.7(8) . .
C70 C71 C72 120.7(8) . .
C3 C4 C5 119.3(8) . .
C70 C69 C68 121.5(8) . .
C4 C5 C6 119.9(9) . .

loop_
_geom_bond_atom_site_label_1
_geom_bond_atom_site_label_2
_geom_bond_distance
_geom_bond_site_symmetry_2
I3 Cu1 2.6903(7) .
I3 Cu4 2.6934(7) .
I3 Cu3 2.6976(6) .
I2 Cu2 2.6494(7) .
I2 Cu4 2.6628(7) .
I2 Cu1 2.6778(7) .
I4 Cu4 2.6848(6) .
I4 Cu3 2.6850(6) .
I4 Cu2 2.7087(7) .
I1 Cu2 2.6808(7) .
I1 Cu1 2.6926(7) .
I1 Cu3 2.7072(7) .
Cu4 P4 2.2523(12) .
Cu4 Cu1 2.9955(8) .
Cu1 P1 2.2523(12) .
Cu1 Cu2 3.0278(8) .
Cu2 P2 2.2474(12) .
Cu3 P3 2.2519(12) .
P3 C53 1.819(4) .
P3 C47 1.846(5) .
P3 C41 1.848(4) .
P2 C33 1.819(4) .
P2 C27 1.822(5) .
P2 C21 1.823(5) .
P4 C73 1.812(5) .
P4 C61 1.839(5) .
P4 C67 1.843(5) .
P1 C13 1.816(5) .
P1 C7 1.828(5) .
P1 C1 1.835(5) .
C41 C46 1.365(6) .
C41 C42 1.389(7) .
C58 C53 1.378(6) .
C58 C57 1.385(6) .
C13 C18 1.384(6) .
C13 C14 1.386(7) .
C73 C78 1.378(7) .
C73 C74 1.405(6) .
C47 C48 1.376(7) .
C47 C52 1.386(7) .
C33 C38 1.377(6) .
C33 C34 1.393(6) .
C56 N3 1.375(6) .
C56 C55 1.395(6) .
C56 C57 1.404(6) .
C53 C54 1.401(6) .
C21 C22 1.366(8) .
C21 C26 1.373(8) .
C67 C68 1.369(8) .
C67 C72 1.394(8) .
C61 C66 1.356(7) .
C61 C62 1.370(8) .
C48 C49 1.394(7) .
C36 N2 1.380(6) .
C36 C37 1.398(6) .
C36 C35 1.406(7) .
C8 C7 1.377(8) .
C8 C9 1.378(8) .
C55 C54 1.379(6) .
C37 C38 1.392(6) .
C7 C12 1.392(7) .
C18 C17 1.378(8) .
C27 C28 1.373(8) .
C27 C32 1.379(8) .
C46 C45 1.387(7) .
C1 C6 1.351(9) .
C1 C2 1.381(8) .
C17 C16 1.397(8) .
C42 C43 1.375(7) .
C35 C34 1.365(6) .
C16 N1 1.373(7) .
C16 C15 1.402(7) .
C78 C77 1.380(7) .
C32 C31 1.382(10) .
C74 C75 1.375(7) .
C44 C45 1.340(8) .
C44 C43 1.388(9) .
C14 C15 1.379(8) .
C62 C63 1.377(8) .
C76 N4 1.371(7) .
C76 C75 1.395(8) .
C76 C77 1.399(7) .
C9 C10 1.380(9) .
C49 C50 1.383(10) .
C52 C51 1.411(9) .
C26 C25 1.405(10) .
C66 C65 1.384(10) .
C50 C51 1.343(10) .
C22 C23 1.391(9) .
C23 C24 1.322(11) .
C12 C11 1.374(8) .
C68 C69 1.396(10) .
N3 C60 1.419(8) .
N3 C59 1.442(7) .
N2 C40 1.437(7) .
N2 C39 1.451(8) .
N1 C19 1.447(7) .
N1 C20 1.452(9) .
N4 C80 1.426(9) .
N4 C79 1.439(8) .
C28 C29 1.387(9) .
C11 C10 1.364(10) .
C64 C65 1.331(11) .
C64 C63 1.365(11) .
C2 C3 1.364(10) .
C30 C31 1.338(12) .
C30 C29 1.383(12) .
C72 C71 1.383(10) .
C6 C5 1.397(10) .
C70 C71 1.360(12) .
C70 C69 1.361(12) .
C3 C4 1.347(13) .
C24 C25 1.370(12) .
C4 C5 1.368(14) .
